data_2217140
loop_
_publ_author_name
'Bin Yang'
'Jun Wang'
'Yang Hou'
'Bao-Zhong Zhao'
'Qiang Fu'

_publ_section_title
;
 3,3'-Diazenediyldiphthalic acid dihydrate
;
_journal_coeditor_code IS2247
_journal_issue 1
_journal_name_full 'Acta Crystallographica Section E'
_journal_page_first o162
_journal_page_last o162
_journal_paper_doi 10.1107/S1600536807064112
_journal_volume 64
_journal_year 2008
_chemical_formula_iupac 'C16 H10 N2 O8, 2H2 O'
_chemical_formula_moiety 'C16 H10 N2 O8, 2(H2 O)'
_chemical_formula_sum 'C16 H14 N2 O10'
_chemical_formula_weight 394.29
_chemical_name_systematic
;
3,3'-Diazenediyldiphthalic acid dihydrate
;
_space_group_IT_number 2
_symmetry_cell_setting triclinic
_symmetry_space_group_name_Hall '-P 1'
_symmetry_space_group_name_H-M 'P -1'
_atom_sites_solution_hydrogens geom
_atom_sites_solution_primary direct
_atom_sites_solution_secondary difmap
_audit_creation_method SHELXL-97
_cell_angle_alpha 95.658(3)
_cell_angle_beta 100.628(3)
_cell_angle_gamma 105.601(3)
_cell_formula_units_Z 1
_cell_length_a 6.6914(14)
_cell_length_b 7.8566(17)
_cell_length_c 8.7665(19)
_cell_measurement_reflns_used 1248
_cell_measurement_temperature 298(2)
_cell_measurement_theta_max 25.20
_cell_measurement_theta_min 2.39
_cell_volume 430.90(16)
_computing_cell_refinement 'APEX2 (Bruker, 2004)'
_computing_data_collection 'APEX2 (Bruker, 2004)'
_computing_data_reduction 'SAINT (Bruker, 2004)'
_computing_molecular_graphics 'ORTEP-3 (Farrugia, 1997)'
_computing_publication_material 'SHELXL97 (Sheldrick, 1997)'
_computing_structure_refinement 'SHELXL97 (Sheldrick, 1997)'
_computing_structure_solution 'SHELXS97 (Sheldrick, 1997)'
_diffrn_ambient_temperature 298(2)
_diffrn_measured_fraction_theta_full 0.986
_diffrn_measured_fraction_theta_max 0.986
_diffrn_measurement_device_type 'Bruker APEXII area-detector diffractometer'
_diffrn_measurement_method '\f and \w scan'
_diffrn_radiation_monochromator graphite
_diffrn_radiation_source 'fine-focus sealed tube'
_diffrn_radiation_type MoK\a
_diffrn_radiation_wavelength 0.71073
_diffrn_reflns_av_R_equivalents 0.0090
_diffrn_reflns_av_sigmaI/netI 0.0171
_diffrn_reflns_limit_h_max 8
_diffrn_reflns_limit_h_min -7
_diffrn_reflns_limit_k_max 9
_diffrn_reflns_limit_k_min -6
_diffrn_reflns_limit_l_max 10
_diffrn_reflns_limit_l_min -10
_diffrn_reflns_number 2297
_diffrn_reflns_theta_full 25.20
_diffrn_reflns_theta_max 25.20
_diffrn_reflns_theta_min 2.39
_diffrn_standards_interval_count 0
_diffrn_standards_interval_time 0
_diffrn_standards_number 0
_exptl_absorpt_coefficient_mu 0.129
_exptl_absorpt_correction_T_max 0.9809
_exptl_absorpt_correction_T_min 0.9659
_exptl_absorpt_correction_type multi-scan
_exptl_absorpt_process_details '(<i>SADABS</i>; Sheldrick, 2004)'
_exptl_crystal_colour colourless
_exptl_crystal_density_diffrn 1.519
_exptl_crystal_density_method 'not measured'
_exptl_crystal_description block
_exptl_crystal_F_000 204
_exptl_crystal_size_max 0.27
_exptl_crystal_size_mid 0.19
_exptl_crystal_size_min 0.15
_refine_diff_density_max 1.043
_refine_diff_density_min -0.189
_refine_ls_extinction_method none
_refine_ls_goodness_of_fit_ref 1.114
_refine_ls_hydrogen_treatment mixed
_refine_ls_matrix_type full
_refine_ls_number_parameters 135
_refine_ls_number_reflns 1530
_refine_ls_number_restraints 3
_refine_ls_restrained_S_all 1.113
_refine_ls_R_factor_all 0.0938
_refine_ls_R_factor_gt 0.0840
_refine_ls_shift/su_max_lt 0.001
_refine_ls_shift/su_mean <0.001
_refine_ls_structure_factor_coef Fsqd
_refine_ls_weighting_details 'calc w=1/[\s^2^(Fo^2^)+(0.16P)^2^+0.1722P] where P=(Fo^2^+2Fc^2^)/3'
_refine_ls_weighting_scheme calc
_refine_ls_wR_factor_gt 0.2426
_refine_ls_wR_factor_ref 0.2597
_reflns_number_gt 1248
_reflns_number_total 1530
_reflns_threshold_expression I>2\s(I)
_cod_data_source_file is2247.cif
_cod_data_source_block I
_cod_original_sg_symbol_H-M 'P -1 '
_cod_database_code 2217140
_cod_database_fobs_code 2217140

loop_
_symmetry_equiv_pos_as_xyz
'x, y, z'
'-x, -y, -z'

loop_
_atom_site_type_symbol
_atom_site_label
_atom_site_fract_x
_atom_site_fract_y
_atom_site_fract_z
_atom_site_U_iso_or_equiv
_atom_site_adp_type
_atom_site_calc_flag
_atom_site_refinement_flags
_atom_site_occupancy
C C1 0.1413(5) 0.2366(4) 0.1954(4) 0.0537(8) Uani d . 1
C C2 0.0818(5) 0.2502(4) 0.3535(3) 0.0505(8) Uani d . 1
C C3 -0.1122(5) 0.1482(4) 0.3774(4) 0.0541(8) Uani d . 1
C C4 -0.2663(5) 0.0169(4) 0.2462(4) 0.0558(8) Uani d . 1
C C5 -0.1571(6) 0.1709(5) 0.5259(4) 0.0688(10) Uani d . 1
H H5 -0.2867 0.1042 0.5425 0.083 Uiso calc R 1
C C6 -0.0133(7) 0.2900(6) 0.6479(4) 0.0775(11) Uani d . 1
H H6 -0.0472 0.3046 0.7457 0.093 Uiso calc R 1
C C7 0.1814(7) 0.3884(5) 0.6264(4) 0.0741(11) Uani d . 1
H H7 0.2792 0.4681 0.7095 0.089 Uiso calc R 1
C C8 0.2295(5) 0.3672(4) 0.4798(4) 0.0585(9) Uani d . 1
N N1 0.4269(5) 0.4597(4) 0.4434(3) 0.0664(9) Uani d . 1
O O1 0.1017(4) 0.3301(3) 0.1000(3) 0.0728(8) Uani d . 1
O O2 0.2414(5) 0.1183(4) 0.1782(3) 0.0797(9) Uani d . 1
H H2 0.2913 0.1285 0.0997 0.120 Uiso calc R 1
O O3 -0.2418(5) 0.0128(4) 0.1130(3) 0.0933(11) Uani d . 1
O O4 -0.4243(4) -0.0911(4) 0.2846(3) 0.0759(8) Uani d . 1
H H4 -0.4939 -0.1658 0.2080 0.114 Uiso calc R 1
O O1W 0.3401(5) 0.6712(4) 0.0411(4) 0.0934(10) Uani d D 1
H H1WA 0.306(7) 0.563(3) 0.057(8) 0.140 Uiso d D 1
H H1WB 0.228(5) 0.705(6) 0.025(8) 0.140 Uiso d D 1

loop_
_atom_site_aniso_label
_atom_site_aniso_U_11
_atom_site_aniso_U_22
_atom_site_aniso_U_33
_atom_site_aniso_U_12
_atom_site_aniso_U_13
_atom_site_aniso_U_23
C1 0.0446(15) 0.0528(17) 0.0533(17) 0.0005(13) 0.0063(12) 0.0074(14)
C2 0.0540(16) 0.0461(15) 0.0499(16) 0.0139(13) 0.0078(13) 0.0087(12)
C3 0.0584(18) 0.0510(17) 0.0584(18) 0.0205(14) 0.0168(14) 0.0137(13)
C4 0.0509(17) 0.0527(17) 0.0627(19) 0.0066(14) 0.0185(14) 0.0165(14)
C5 0.078(2) 0.075(2) 0.070(2) 0.0326(19) 0.0336(18) 0.0233(18)
C6 0.101(3) 0.085(3) 0.056(2) 0.038(2) 0.028(2) 0.0067(18)
C7 0.096(3) 0.070(2) 0.0527(19) 0.031(2) 0.0049(17) -0.0023(16)
C8 0.0645(19) 0.0506(17) 0.0566(18) 0.0164(15) 0.0064(14) 0.0045(13)
N1 0.0659(18) 0.0644(17) 0.0545(16) 0.0066(14) 0.0004(12) 0.0012(12)
O1 0.0810(17) 0.0723(16) 0.0667(15) 0.0140(13) 0.0225(12) 0.0301(13)
O2 0.100(2) 0.100(2) 0.0593(15) 0.0501(17) 0.0301(13) 0.0201(13)
O3 0.0813(18) 0.093(2) 0.0686(18) -0.0311(15) 0.0182(13) -0.0046(14)
O4 0.0589(15) 0.0733(17) 0.0910(19) 0.0041(12) 0.0260(13) 0.0159(13)
O1W 0.0775(19) 0.0712(18) 0.116(2) 0.0007(14) 0.0076(17) 0.0286(17)

loop_
_atom_type_symbol
_atom_type_description
_atom_type_scat_dispersion_real
_atom_type_scat_dispersion_imag
_atom_type_scat_source
C C 0.0033 0.0016 'International Tables Vol C Tables 4.2.6.8 and 6.1.1.4'
H H 0.0000 0.0000 'International Tables Vol C Tables 4.2.6.8 and 6.1.1.4'
N N 0.0061 0.0033 'International Tables Vol C Tables 4.2.6.8 and 6.1.1.4'
O O 0.0106 0.0060 'International Tables Vol C Tables 4.2.6.8 and 6.1.1.4'

loop_
_geom_angle_atom_site_label_1
_geom_angle_atom_site_label_2
_geom_angle_atom_site_label_3
_geom_angle_site_symmetry_1
_geom_angle
O1 C1 O2 . 125.3(3)
O1 C1 C2 . 122.3(3)
O2 C1 C2 . 112.4(3)
C3 C2 C8 . 119.5(3)
C3 C2 C1 . 122.3(3)
C8 C2 C1 . 118.2(3)
C5 C3 C2 . 118.9(3)
C5 C3 C4 . 121.1(3)
C2 C3 C4 . 120.0(3)
O3 C4 O4 . 123.0(3)
O3 C4 C3 . 121.4(3)
O4 C4 C3 . 115.6(3)
C6 C5 C3 . 121.1(3)
C6 C5 H5 . 119.4
C3 C5 H5 . 119.4
C5 C6 C7 . 120.4(3)
C5 C6 H6 . 119.8
C7 C6 H6 . 119.8
C6 C7 C8 . 119.4(3)
C6 C7 H7 . 120.3
C8 C7 H7 . 120.3
C7 C8 C2 . 120.7(3)
C7 C8 N1 . 124.6(3)
C2 C8 N1 . 114.7(3)
N1 N1 C8 2_666 116.2(4)
C1 O2 H2 . 109.5
C4 O4 H4 . 109.5
H1WA O1W H1WB . 109(5)

loop_
_geom_bond_atom_site_label_1
_geom_bond_atom_site_label_2
_geom_bond_site_symmetry_2
_geom_bond_distance
C1 O1 . 1.205(4)
C1 O2 . 1.296(4)
C1 C2 . 1.513(4)
C2 C3 . 1.395(4)
C2 C8 . 1.398(4)
C3 C5 . 1.394(5)
C3 C4 . 1.486(5)
C4 O3 . 1.207(4)
C4 O4 . 1.287(4)
C5 C6 . 1.373(6)
C5 H5 . 0.9300
C6 C7 . 1.381(5)
C6 H6 . 0.9300
C7 C8 . 1.387(5)
C7 H7 . 0.9300
C8 N1 . 1.435(5)
N1 N1 2_666 1.236(5)
O2 H2 . 0.8200
O4 H4 . 0.8200
O1W H1WA . 0.85(3)
O1W H1WB . 0.85(4)

loop_
_geom_hbond_atom_site_label_D
_geom_hbond_atom_site_label_H
_geom_hbond_atom_site_label_A
_geom_hbond_site_symmetry_A
_geom_hbond_distance_DH
_geom_hbond_distance_HA
_geom_hbond_distance_DA
_geom_hbond_angle_DHA
O1W H1WA O1 . 0.85(3) 2.08(2) 2.875(4) 155(4)
O4 H4 O1W 1_445 0.82 1.81 2.631(4) 177
O1W H1WB O3 2_565 0.85(4) 2.62(4) 3.104(5) 117(4)
O2 H2 O3 2 0.82 2.00 2.657(4) 137
